data_7025706
loop_
_publ_author_name
'Kuwabara, Junpei'
'Munezawa, Goro'
'Okamoto, Ken'
'Kanbara, Takaki'

_publ_section_title
;
 Palladium(II) and platinum(II) complexes bearing a kappa(3)SCS pincer
 ligand with an azulene unit.
;
_journal_issue 27
_journal_name_full 'Dalton transactions (Cambridge, England : 2003)'
_journal_page_first 6255
_journal_page_last 6261
_journal_paper_doi 10.1039/c002908d
_journal_volume 39
_journal_year 2010
_chemical_formula_moiety 'C25 H32 Cl N3 O Pd S2 '
_chemical_formula_sum 'C25 H32 Cl N3 O Pd S2'
_chemical_formula_weight 596.52
_space_group_IT_number 14
_symmetry_cell_setting monoclinic
_symmetry_Int_Tables_number 14
_symmetry_space_group_name_Hall '-P 2yn'
_symmetry_space_group_name_H-M 'P 1 21/n 1'
_cell_angle_alpha 90.0000
_cell_angle_beta 91.4037(14)
_cell_angle_gamma 90.0000
_cell_formula_units_Z 4
_cell_length_a 12.7161(6)
_cell_length_b 14.7195(5)
_cell_length_c 13.6311(6)
_cell_measurement_reflns_used 15780
_cell_measurement_temperature 93.1
_cell_measurement_theta_max 27.4
_cell_measurement_theta_min 3.0
_cell_volume 2550.63(19)
_computing_cell_refinement PROCESS-AUTO
_computing_data_collection PROCESS-AUTO
_computing_data_reduction CrystalStructure
_computing_publication_material 'CrystalStructure 3.8'
_computing_structure_refinement SHELXL
_computing_structure_solution SIR92
_diffrn_detector_area_resol_mean 10.00
_diffrn_measured_fraction_theta_full 0.996
_diffrn_measured_fraction_theta_max 0.996
_diffrn_measurement_device_type 'Rigaku RAXIS-RAPID'
_diffrn_measurement_method \w
_diffrn_radiation_type 'Mo K\a'
_diffrn_radiation_wavelength 0.71075
_diffrn_reflns_av_R_equivalents 0.049
_diffrn_reflns_limit_h_max 16
_diffrn_reflns_limit_h_min -15
_diffrn_reflns_limit_k_max 18
_diffrn_reflns_limit_k_min -19
_diffrn_reflns_limit_l_max 17
_diffrn_reflns_limit_l_min -17
_diffrn_reflns_number 23767
_diffrn_reflns_theta_full 27.44
_diffrn_reflns_theta_max 27.44
_exptl_absorpt_coefficient_mu 1.020
_exptl_absorpt_correction_T_max 0.903
_exptl_absorpt_correction_T_min 0.700
_exptl_absorpt_correction_type multi-scan
_exptl_absorpt_process_details
;
Higashi, T. (1995). Program for Absorption Correction.
Rigaku Corporation, Tokyo, Japan.
;
_exptl_crystal_colour orange
_exptl_crystal_density_diffrn 1.553
_exptl_crystal_density_method 'not measured'
_exptl_crystal_description block
_exptl_crystal_F_000 1224.00
_exptl_crystal_size_max 0.20
_exptl_crystal_size_mid 0.10
_exptl_crystal_size_min 0.10
_refine_diff_density_max 0.67
_refine_diff_density_min -0.46
_refine_ls_extinction_method none
_refine_ls_goodness_of_fit_ref 1.085
_refine_ls_hydrogen_treatment refall
_refine_ls_number_parameters 299
_refine_ls_number_reflns 5793
_refine_ls_R_factor_gt 0.0317
_refine_ls_shift/su_max 0.0010
_refine_ls_structure_factor_coef Fsqd
_refine_ls_weighting_details 'w = 1/[\s^2^(Fo^2^)+(0.0302P)^2^+1.4779P] where P=(Fo^2^+2Fc^2^)/3'
_refine_ls_weighting_scheme calc
_refine_ls_wR_factor_ref 0.0705
_reflns_number_gt 4834
_reflns_number_total 5793
_reflns_threshold_expression F^2^>2.0\s(F^2^)
_cod_data_source_file c002908d.txt
_cod_data_source_block azulenepdmune3
_cod_original_cell_volume 2550.64(19)
_cod_original_formula_sum 'C25 H32 Cl N3 O Pd S2 '
_cod_database_code 7025706

loop_
_symmetry_equiv_pos_site_id
_symmetry_equiv_pos_as_xyz
1 +X,+Y,+Z
2 1/2-X,1/2+Y,1/2-Z
3 -X,-Y,-Z
4 1/2+X,1/2-Y,1/2+Z

loop_
_atom_site_label
_atom_site_type_symbol
_atom_site_fract_x
_atom_site_fract_y
_atom_site_fract_z
_atom_site_U_iso_or_equiv
_atom_site_adp_type
_atom_site_occupancy
_atom_site_symmetry_multiplicity
_atom_site_calc_flag
_atom_site_refinement_flags
Pd(1) Pd 0.215260(14) 0.313846(12) 0.340899(13) 0.01433(5) Uani 1.00 1 d .
Cl(1) Cl 0.16421(5) 0.22198(4) 0.20269(5) 0.02271(14) Uani 1.00 1 d .
S(1) S 0.14329(5) 0.44848(4) 0.28315(4) 0.01922(13) Uani 1.00 1 d .
S(2) S 0.30970(5) 0.20140(4) 0.42614(4) 0.01840(13) Uani 1.00 1 d .
O(1) O 0.1817(2) 0.33660(15) 0.9240(2) 0.0510(6) Uani 1.00 1 d .
N(1) N 0.12624(16) 0.60193(14) 0.38497(14) 0.0166(4) Uani 1.00 1 d .
N(2) N 0.39115(16) 0.22112(13) 0.60752(15) 0.0166(4) Uani 1.00 1 d .
N(3) N 0.31269(19) 0.41910(16) 0.99618(18) 0.0289(5) Uani 1.00 1 d .
C(1) C 0.25758(18) 0.38875(16) 0.45004(17) 0.0152(4) Uani 1.00 1 d .
C(2) C 0.24549(18) 0.48418(16) 0.45450(17) 0.0141(4) Uani 1.00 1 d .
C(3) C 0.32243(18) 0.51807(16) 0.52425(17) 0.0146(4) Uani 1.00 1 d .
C(4) C 0.37248(18) 0.43725(16) 0.57072(16) 0.0138(4) Uani 1.00 1 d .
C(5) C 0.35643(18) 0.60791(16) 0.53468(17) 0.0155(4) Uani 1.00 1 d .
C(6) C 0.32462(18) 0.35903(16) 0.52662(17) 0.0147(4) Uani 1.00 1 d .
C(7) C 0.17357(18) 0.52221(16) 0.38067(17) 0.0149(4) Uani 1.00 1 d .
C(8) C 0.43508(19) 0.64426(17) 0.59630(18) 0.0179(5) Uani 1.00 1 d .
C(9) C 0.50595(19) 0.60055(17) 0.65912(18) 0.0192(5) Uani 1.00 1 d .
C(10) C 0.5202(2) 0.50788(17) 0.67290(18) 0.0188(5) Uani 1.00 1 d .
C(11) C 0.46233(19) 0.43590(16) 0.63244(17) 0.0165(4) Uani 1.00 1 d .
C(12) C 0.12294(19) 0.65809(17) 0.47380(18) 0.0185(5) Uani 1.00 1 d .
C(13) C 0.34714(18) 0.26263(16) 0.53003(17) 0.0151(4) Uani 1.00 1 d .
C(14) C 0.0094(2) 0.67942(18) 0.49925(19) 0.0229(5) Uani 1.00 1 d .
C(15) C -0.0510(2) 0.72340(19) 0.4133(2) 0.0248(5) Uani 1.00 1 d .
C(16) C -0.0458(2) 0.66136(18) 0.3240(2) 0.0242(5) Uani 1.00 1 d .
C(17) C 0.0683(2) 0.64186(18) 0.30009(18) 0.0213(5) Uani 1.00 1 d .
C(18) C 0.3722(2) 0.25074(17) 0.70882(17) 0.0185(5) Uani 1.00 1 d .
C(19) C 0.2966(2) 0.18453(17) 0.75638(19) 0.0221(5) Uani 1.00 1 d .
C(20) C 0.3381(2) 0.08695(18) 0.7543(2) 0.0264(5) Uani 1.00 1 d .
C(21) C 0.3620(2) 0.05969(17) 0.6493(2) 0.0262(5) Uani 1.00 1 d .
C(22) C 0.4350(2) 0.12833(17) 0.60227(19) 0.0208(5) Uani 1.00 1 d .
C(23) C 0.2212(2) 0.3749(2) 0.9954(2) 0.0342(6) Uani 1.00 1 d .
C(24) C 0.3525(2) 0.4649(2) 1.0836(2) 0.0429(8) Uani 1.00 1 d .
C(25) C 0.3741(2) 0.4267(2) 0.9085(2) 0.0457(8) Uani 1.00 1 d .
H(1) H 0.3207 0.6507 0.4937 0.019 Uiso 1.00 1 c R
H(2) H 0.4409 0.7086 0.5949 0.022 Uiso 1.00 1 c R
H(3) H 0.5505 0.6390 0.6977 0.023 Uiso 1.00 1 c R
H(4) H 0.5771 0.4912 0.7157 0.023 Uiso 1.00 1 c R
H(5) H 0.4876 0.3771 0.6493 0.020 Uiso 1.00 1 c R
H(6) H 0.1616 0.7155 0.4631 0.022 Uiso 1.00 1 c R
H(7) H 0.1578 0.6255 0.5292 0.022 Uiso 1.00 1 c R
H(8) H 0.0089 0.7209 0.5564 0.027 Uiso 1.00 1 c R
H(9) H -0.0266 0.6225 0.5179 0.027 Uiso 1.00 1 c R
H(10) H -0.1252 0.7332 0.4308 0.030 Uiso 1.00 1 c R
H(11) H -0.0196 0.7831 0.3980 0.030 Uiso 1.00 1 c R
H(12) H -0.0827 0.6036 0.3376 0.029 Uiso 1.00 1 c R
H(13) H -0.0816 0.6908 0.2671 0.029 Uiso 1.00 1 c R
H(14) H 0.0706 0.5994 0.2439 0.026 Uiso 1.00 1 c R
H(15) H 0.1031 0.6991 0.2806 0.026 Uiso 1.00 1 c R
H(16) H 0.3417 0.3126 0.7084 0.022 Uiso 1.00 1 c R
H(17) H 0.4395 0.2524 0.7469 0.022 Uiso 1.00 1 c R
H(18) H 0.2276 0.1872 0.7212 0.026 Uiso 1.00 1 c R
H(19) H 0.2859 0.2030 0.8253 0.026 Uiso 1.00 1 c R
H(20) H 0.4029 0.0823 0.7959 0.032 Uiso 1.00 1 c R
H(21) H 0.2850 0.0452 0.7812 0.032 Uiso 1.00 1 c R
H(22) H 0.3954 -0.0011 0.6493 0.031 Uiso 1.00 1 c R
H(23) H 0.2955 0.0559 0.6102 0.031 Uiso 1.00 1 c R
H(24) H 0.5046 0.1268 0.6365 0.025 Uiso 1.00 1 c R
H(25) H 0.4451 0.1117 0.5328 0.025 Uiso 1.00 1 c R
H(26) H 0.1838 0.3730 1.0548 0.041 Uiso 1.00 1 c R
H(27) H 0.3272 0.5278 1.0838 0.052 Uiso 1.00 1 c R
H(28) H 0.4296 0.4646 1.0841 0.052 Uiso 1.00 1 c R
H(29) H 0.3277 0.4334 1.1419 0.052 Uiso 1.00 1 c R
H(30) H 0.4225 0.3751 0.9049 0.055 Uiso 1.00 1 c R
H(31) H 0.4144 0.4834 0.9107 0.055 Uiso 1.00 1 c R
H(32) H 0.3269 0.4268 0.8506 0.055 Uiso 1.00 1 c R

loop_
_atom_site_aniso_label
_atom_site_aniso_U_11
_atom_site_aniso_U_22
_atom_site_aniso_U_33
_atom_site_aniso_U_12
_atom_site_aniso_U_13
_atom_site_aniso_U_23
Pd(1) 0.01499(9) 0.01645(10) 0.01147(9) -0.00129(7) -0.00159(7) -0.00262(7)
Cl(1) 0.0217(3) 0.0265(3) 0.0197(3) 0.0011(2) -0.0052(2) -0.0102(2)
S(1) 0.0223(3) 0.0203(3) 0.0147(2) 0.0019(2) -0.0059(2) -0.0025(2)
S(2) 0.0244(3) 0.0161(2) 0.0146(2) 0.0002(2) -0.0027(2) -0.0029(2)
O(1) 0.0592(15) 0.0277(11) 0.0649(17) -0.0101(10) -0.0212(13) -0.0026(11)
N(1) 0.0188(10) 0.0191(10) 0.0118(9) 0.0012(8) -0.0010(8) 0.0016(7)
N(2) 0.0203(10) 0.0158(10) 0.0138(9) 0.0025(8) 0.0001(8) 0.0001(7)
N(3) 0.0306(13) 0.0294(12) 0.0266(12) 0.0006(10) 0.0003(10) -0.0029(9)
C(1) 0.0134(11) 0.0200(12) 0.0122(11) -0.0018(9) 0.0024(9) -0.0021(8)
C(2) 0.0144(10) 0.0162(11) 0.0118(10) 0.0003(8) 0.0004(9) -0.0004(8)
C(3) 0.0132(10) 0.0186(12) 0.0121(11) 0.0009(8) 0.0023(9) -0.0009(8)
C(4) 0.0152(11) 0.0174(11) 0.0091(10) -0.0008(8) 0.0031(8) -0.0004(8)
C(5) 0.0150(11) 0.0192(12) 0.0123(11) 0.0010(9) 0.0014(9) -0.0004(8)
C(6) 0.0150(11) 0.0174(11) 0.0117(10) -0.0004(9) 0.0016(9) 0.0001(8)
C(7) 0.0121(10) 0.0196(12) 0.0129(11) -0.0015(9) 0.0011(9) -0.0006(8)
C(8) 0.0186(11) 0.0162(12) 0.0192(12) -0.0018(9) 0.0029(10) -0.0027(9)
C(9) 0.0176(11) 0.0223(12) 0.0178(12) -0.0049(9) 0.0017(9) -0.0050(9)
C(10) 0.0193(12) 0.0235(13) 0.0134(11) 0.0001(9) -0.0024(9) -0.0005(9)
C(11) 0.0186(11) 0.0191(12) 0.0119(10) 0.0009(9) 0.0014(9) 0.0018(8)
C(12) 0.0192(12) 0.0194(12) 0.0168(11) 0.0007(9) -0.0026(10) -0.0031(9)
C(13) 0.0147(11) 0.0172(12) 0.0134(11) -0.0010(9) 0.0017(9) -0.0007(8)
C(14) 0.0214(12) 0.0293(14) 0.0179(12) 0.0040(10) 0.0005(10) -0.0011(10)
C(15) 0.0169(12) 0.0322(15) 0.0254(14) 0.0057(10) 0.0023(11) 0.0045(11)
C(16) 0.0210(12) 0.0268(14) 0.0245(13) 0.0010(10) -0.0050(11) 0.0052(10)
C(17) 0.0258(13) 0.0236(13) 0.0144(12) 0.0056(10) -0.0040(10) 0.0033(9)
C(18) 0.0229(12) 0.0209(12) 0.0115(11) 0.0011(9) -0.0009(9) -0.0009(9)
C(19) 0.0244(13) 0.0240(13) 0.0180(12) 0.0014(10) 0.0029(10) 0.0040(10)
C(20) 0.0307(14) 0.0221(13) 0.0265(14) -0.0017(11) 0.0031(12) 0.0067(10)
C(21) 0.0357(15) 0.0166(12) 0.0261(14) 0.0005(11) -0.0034(12) 0.0016(10)
C(22) 0.0243(13) 0.0211(13) 0.0169(12) 0.0080(10) -0.0005(10) 0.0009(9)
C(23) 0.0336(16) 0.0260(15) 0.0427(18) -0.0036(12) -0.0049(14) 0.0113(13)
C(24) 0.0338(17) 0.063(2) 0.0320(17) -0.0013(15) -0.0052(14) -0.0106(15)
C(25) 0.0437(19) 0.053(2) 0.0411(19) -0.0017(16) 0.0143(16) -0.0093(16)

loop_
_atom_type_symbol
_atom_type_description
_atom_type_scat_dispersion_real
_atom_type_scat_dispersion_imag
_atom_type_scat_source
C C 0.003 0.002
;
International Tables for Crystallography
(1992, Vol. C, Tables 4.2.6.8 and 6.1.1.4)
;
H H 0.000 0.000
;
International Tables for Crystallography
(1992, Vol. C, Table 6.1.1.4)
;
N N 0.006 0.003
;
International Tables for Crystallography
(1992, Vol. C, Tables 4.2.6.8 and 6.1.1.4)
;
Cl Cl 0.148 0.159
;
International Tables for Crystallography
(1992, Vol. C, Tables 4.2.6.8 and 6.1.1.4)
;
S S 0.125 0.123
;
International Tables for Crystallography
(1992, Vol. C, Tables 4.2.6.8 and 6.1.1.4)
;
Pd Pd -0.999 1.007
;
International Tables for Crystallography
(1992, Vol. C, Tables 4.2.6.8 and 6.1.1.4)
;
O O 0.011 0.006
;
International Tables for Crystallography
(1992, Vol. C, Tables 4.2.6.8 and 6.1.1.4)
;

loop_
_geom_angle_atom_site_label_1
_geom_angle_atom_site_label_2
_geom_angle_atom_site_label_3
_geom_angle
_geom_angle_publ_flag
Cl(1) Pd(1) S(1) 96.81(2) yes
Cl(1) Pd(1) S(2) 96.73(2) yes
Cl(1) Pd(1) C(1) 178.97(7) yes
S(1) Pd(1) S(2) 165.96(2) yes
S(1) Pd(1) C(1) 82.68(7) yes
S(2) Pd(1) C(1) 83.71(7) yes
Pd(1) S(1) C(7) 101.23(8) yes
Pd(1) S(2) C(13) 99.51(8) yes
C(7) N(1) C(12) 124.01(19) yes
C(7) N(1) C(17) 122.51(19) yes
C(12) N(1) C(17) 113.46(19) yes
C(13) N(2) C(18) 122.17(19) yes
C(13) N(2) C(22) 122.5(2) yes
C(18) N(2) C(22) 112.92(18) yes
C(23) N(3) C(24) 121.4(2) yes
C(23) N(3) C(25) 121.3(2) yes
C(24) N(3) C(25) 117.2(2) yes
Pd(1) C(1) C(2) 125.13(17) yes
Pd(1) C(1) C(6) 123.52(17) yes
C(2) C(1) C(6) 110.0(2) yes
C(1) C(2) C(3) 107.47(19) yes
C(1) C(2) C(7) 114.8(2) yes
C(3) C(2) C(7) 136.9(2) yes
C(2) C(3) C(4) 106.39(19) yes
C(2) C(3) C(5) 126.9(2) yes
C(4) C(3) C(5) 125.9(2) yes
C(3) C(4) C(6) 107.02(18) yes
C(3) C(4) C(11) 127.0(2) yes
C(6) C(4) C(11) 125.0(2) yes
C(3) C(5) C(8) 129.7(2) yes
C(1) C(6) C(4) 107.9(2) yes
C(1) C(6) C(13) 116.5(2) yes
C(4) C(6) C(13) 134.0(2) yes
S(1) C(7) N(1) 119.49(17) yes
S(1) C(7) C(2) 114.16(17) yes
N(1) C(7) C(2) 126.2(2) yes
C(5) C(8) C(9) 129.7(2) yes
C(8) C(9) C(10) 128.3(2) yes
C(9) C(10) C(11) 128.8(2) yes
C(4) C(11) C(10) 129.8(2) yes
N(1) C(12) C(14) 110.47(19) yes
S(2) C(13) N(2) 120.70(17) yes
S(2) C(13) C(6) 115.64(16) yes
N(2) C(13) C(6) 123.6(2) yes
C(12) C(14) C(15) 111.9(2) yes
C(14) C(15) C(16) 109.1(2) yes
C(15) C(16) C(17) 110.1(2) yes
N(1) C(17) C(16) 111.5(2) yes
N(2) C(18) C(19) 109.18(19) yes
C(18) C(19) C(20) 111.7(2) yes
C(19) C(20) C(21) 109.9(2) yes
C(20) C(21) C(22) 111.0(2) yes
N(2) C(22) C(21) 111.0(2) yes
O(1) C(23) N(3) 124.9(3) yes
C(3) C(5) H(1) 115.1 no
C(8) C(5) H(1) 115.2 no
C(5) C(8) H(2) 115.1 no
C(9) C(8) H(2) 115.2 no
C(8) C(9) H(3) 115.8 no
C(10) C(9) H(3) 115.8 no
C(9) C(10) H(4) 115.6 no
C(11) C(10) H(4) 115.6 no
C(4) C(11) H(5) 115.1 no
C(10) C(11) H(5) 115.1 no
N(1) C(12) H(6) 109.6 no
N(1) C(12) H(7) 109.6 no
C(14) C(12) H(6) 109.6 no
C(14) C(12) H(7) 109.6 no
H(6) C(12) H(7) 108.1 no
C(12) C(14) H(8) 109.2 no
C(12) C(14) H(9) 109.2 no
C(15) C(14) H(8) 109.2 no
C(15) C(14) H(9) 109.2 no
H(8) C(14) H(9) 107.9 no
C(14) C(15) H(10) 109.9 no
C(14) C(15) H(11) 109.9 no
C(16) C(15) H(10) 109.9 no
C(16) C(15) H(11) 109.8 no
H(10) C(15) H(11) 108.3 no
C(15) C(16) H(12) 109.6 no
C(15) C(16) H(13) 109.6 no
C(17) C(16) H(12) 109.6 no
C(17) C(16) H(13) 109.6 no
H(12) C(16) H(13) 108.1 no
N(1) C(17) H(14) 109.3 no
N(1) C(17) H(15) 109.3 no
C(16) C(17) H(14) 109.3 no
C(16) C(17) H(15) 109.3 no
H(14) C(17) H(15) 108.0 no
N(2) C(18) H(16) 109.8 no
N(2) C(18) H(17) 109.8 no
C(19) C(18) H(16) 109.8 no
C(19) C(18) H(17) 109.8 no
H(16) C(18) H(17) 108.3 no
C(18) C(19) H(18) 109.3 no
C(18) C(19) H(19) 109.3 no
C(20) C(19) H(18) 109.3 no
C(20) C(19) H(19) 109.3 no
H(18) C(19) H(19) 107.9 no
C(19) C(20) H(20) 109.7 no
C(19) C(20) H(21) 109.7 no
C(21) C(20) H(20) 109.7 no
C(21) C(20) H(21) 109.7 no
H(20) C(20) H(21) 108.2 no
C(20) C(21) H(22) 109.4 no
C(20) C(21) H(23) 109.4 no
C(22) C(21) H(22) 109.5 no
C(22) C(21) H(23) 109.5 no
H(22) C(21) H(23) 108.0 no
N(2) C(22) H(24) 109.4 no
N(2) C(22) H(25) 109.4 no
C(21) C(22) H(24) 109.4 no
C(21) C(22) H(25) 109.5 no
H(24) C(22) H(25) 108.0 no
O(1) C(23) H(26) 117.5 no
N(3) C(23) H(26) 117.5 no
N(3) C(24) H(27) 109.5 no
N(3) C(24) H(28) 109.5 no
N(3) C(24) H(29) 109.5 no
H(27) C(24) H(28) 109.5 no
H(27) C(24) H(29) 109.5 no
H(28) C(24) H(29) 109.5 no
N(3) C(25) H(30) 109.5 no
N(3) C(25) H(31) 109.5 no
N(3) C(25) H(32) 109.5 no
H(30) C(25) H(31) 109.5 no
H(30) C(25) H(32) 109.5 no
H(31) C(25) H(32) 109.5 no

loop_
_geom_bond_atom_site_label_1
_geom_bond_atom_site_label_2
_geom_bond_distance
_geom_bond_publ_flag
Pd(1) Cl(1) 2.3957(6) yes
Pd(1) S(1) 2.3128(6) yes
Pd(1) S(2) 2.3374(6) yes
Pd(1) C(1) 1.918(2) yes
S(1) C(7) 1.752(2) yes
S(2) C(13) 1.735(2) yes
O(1) C(23) 1.221(4) yes
N(1) C(7) 1.321(3) yes
N(1) C(12) 1.468(3) yes
N(1) C(17) 1.478(3) yes
N(2) C(13) 1.332(3) yes
N(2) C(18) 1.473(3) yes
N(2) C(22) 1.478(3) yes
N(3) C(23) 1.334(3) yes
N(3) C(24) 1.450(4) yes
N(3) C(25) 1.448(4) yes
C(1) C(2) 1.415(3) yes
C(1) C(6) 1.401(3) yes
C(2) C(3) 1.437(3) yes
C(2) C(7) 1.455(3) yes
C(3) C(4) 1.484(3) yes
C(3) C(5) 1.397(3) yes
C(4) C(6) 1.428(3) yes
C(4) C(11) 1.402(3) yes
C(5) C(8) 1.397(3) yes
C(6) C(13) 1.448(3) yes
C(8) C(9) 1.386(3) yes
C(9) C(10) 1.388(3) yes
C(10) C(11) 1.396(3) yes
C(12) C(14) 1.526(3) yes
C(14) C(15) 1.529(3) yes
C(15) C(16) 1.524(3) yes
C(16) C(17) 1.523(3) yes
C(18) C(19) 1.525(3) yes
C(19) C(20) 1.531(3) yes
C(20) C(21) 1.525(3) yes
C(21) C(22) 1.524(3) yes
C(5) H(1) 0.950 no
C(8) H(2) 0.950 no
C(9) H(3) 0.950 no
C(10) H(4) 0.950 no
C(11) H(5) 0.950 no
C(12) H(6) 0.990 no
C(12) H(7) 0.990 no
C(14) H(8) 0.990 no
C(14) H(9) 0.990 no
C(15) H(10) 0.990 no
C(15) H(11) 0.990 no
C(16) H(12) 0.990 no
C(16) H(13) 0.990 no
C(17) H(14) 0.990 no
C(17) H(15) 0.990 no
C(18) H(16) 0.990 no
C(18) H(17) 0.990 no
C(19) H(18) 0.990 no
C(19) H(19) 0.990 no
C(20) H(20) 0.990 no
C(20) H(21) 0.990 no
C(21) H(22) 0.990 no
C(21) H(23) 0.990 no
C(22) H(24) 0.990 no
C(22) H(25) 0.990 no
C(23) H(26) 0.950 no
C(24) H(27) 0.980 no
C(24) H(28) 0.980 no
C(24) H(29) 0.980 no
C(25) H(30) 0.980 no
C(25) H(31) 0.980 no
C(25) H(32) 0.980 no

loop_
_geom_contact_atom_site_label_1
_geom_contact_atom_site_label_2
_geom_contact_distance
_geom_contact_site_symmetry_2
Cl(1) N(1) 3.436(2) 2_545
Cl(1) C(11) 3.576(2) 4_454
S(2) C(17) 3.594(2) 2_545
O(1) C(5) 3.449(3) 2_546
O(1) C(8) 3.206(3) 2_546
O(1) C(19) 3.539(3) .
O(1) C(21) 3.473(3) 2_556
N(1) Cl(1) 3.436(2) 2_555
N(3) C(21) 3.596(3) 2_556
C(1) C(9) 3.391(3) 3_666
C(2) C(10) 3.487(3) 3_666
C(3) C(10) 3.411(3) 3_666
C(3) C(11) 3.578(3) 3_666
C(4) C(8) 3.589(3) 3_666
C(4) C(9) 3.571(3) 3_666
C(5) O(1) 3.449(3) 2_556
C(5) C(11) 3.343(3) 3_666
C(6) C(8) 3.521(3) 3_666
C(6) C(9) 3.417(3) 3_666
C(8) O(1) 3.206(3) 2_556
C(8) C(4) 3.589(3) 3_666
C(8) C(6) 3.521(3) 3_666
C(8) C(13) 3.570(3) 3_666
C(9) C(1) 3.391(3) 3_666
C(9) C(4) 3.571(3) 3_666
C(9) C(6) 3.417(3) 3_666
C(10) C(2) 3.487(3) 3_666
C(10) C(3) 3.411(3) 3_666
C(11) Cl(1) 3.576(2) 4_555
C(11) C(3) 3.578(3) 3_666
C(11) C(5) 3.343(3) 3_666
C(13) C(8) 3.570(3) 3_666
C(17) S(2) 3.594(2) 2_555
C(19) O(1) 3.539(3) .
C(21) O(1) 3.473(3) 2_546
C(21) N(3) 3.596(3) 2_546
C(21) C(23) 3.508(4) 2_546
C(23) C(21) 3.508(4) 2_556
Pd(1) H(3) 3.116 3_666
Pd(1) H(8) 3.247 3_566
Pd(1) H(9) 3.250 3_566
Pd(1) H(10) 3.413 3_566
Pd(1) H(15) 3.335 2_545
Pd(1) H(29) 3.562 1_554
Cl(1) H(1) 2.886 2_545
Cl(1) H(4) 3.334 4_454
Cl(1) H(5) 2.760 4_454
Cl(1) H(6) 3.204 2_545
Cl(1) H(15) 2.982 2_545
Cl(1) H(17) 2.959 4_454
Cl(1) H(24) 3.131 4_454
Cl(1) H(26) 3.015 1_554
S(1) H(9) 3.293 3_566
S(1) H(20) 3.099 4_454
S(1) H(24) 2.857 4_454
S(1) H(26) 3.356 1_554
S(1) H(29) 3.078 1_554
S(2) H(2) 3.456 3_666
S(2) H(3) 3.418 3_666
S(2) H(10) 3.234 3_566
S(2) H(14) 3.181 2_545
S(2) H(15) 3.054 2_545
S(2) H(27) 3.093 2_546
O(1) H(1) 2.958 2_546
O(1) H(2) 2.455 2_546
O(1) H(6) 3.060 2_546
O(1) H(13) 2.899 3_566
O(1) H(18) 3.591 .
O(1) H(19) 2.742 .
O(1) H(22) 2.761 2_556
O(1) H(23) 3.275 2_556
O(1) H(25) 3.471 4_455
N(2) H(10) 3.475 3_566
N(3) H(6) 3.065 2_546
N(3) H(11) 3.580 2_546
N(3) H(22) 3.472 2_556
N(3) H(23) 2.820 2_556
C(1) H(3) 3.228 3_666
C(1) H(4) 3.589 3_666
C(1) H(9) 2.985 3_566
C(1) H(10) 2.971 3_566
C(2) H(4) 3.295 3_666
C(2) H(9) 3.227 3_566
C(3) H(4) 3.543 3_666
C(3) H(21) 3.040 2_556
C(4) H(21) 3.288 2_556
C(5) H(5) 3.242 3_666
C(5) H(19) 3.008 2_556
C(5) H(21) 3.257 2_556
C(6) H(2) 3.588 3_666
C(6) H(3) 3.480 3_666
C(6) H(10) 2.946 3_566
C(7) H(4) 3.467 3_666
C(7) H(9) 3.174 3_566
C(8) H(5) 3.526 3_666
C(8) H(13) 3.374 4_565
C(8) H(18) 3.334 2_556
C(8) H(19) 3.152 2_556
C(9) H(13) 3.594 4_565
C(9) H(15) 3.587 4_565
C(9) H(29) 3.435 3_667
C(10) H(28) 3.382 3_667
C(10) H(29) 3.259 3_667
C(10) H(31) 3.558 .
C(11) H(1) 3.525 3_666
C(11) H(32) 3.475 .
C(12) H(19) 3.021 2_556
C(12) H(20) 3.356 2_556
C(13) H(2) 3.252 3_666
C(13) H(10) 2.886 3_566
C(14) H(19) 3.509 2_556
C(14) H(20) 3.307 2_556
C(14) H(30) 3.271 2_556
C(15) H(18) 3.152 3_566
C(16) H(18) 3.259 3_566
C(16) H(22) 3.422 4_454
C(17) H(3) 3.520 4_464
C(18) H(8) 3.533 2_546
C(18) H(30) 3.289 .
C(18) H(32) 3.292 .
C(19) H(7) 3.091 2_546
C(19) H(8) 3.551 2_546
C(19) H(10) 3.529 3_566
C(19) H(13) 3.302 3_566
C(20) H(7) 3.004 2_546
C(20) H(12) 3.180 4_555
C(20) H(32) 3.444 2_546
C(21) H(12) 3.574 4_555
C(21) H(32) 3.098 2_546
C(22) H(26) 3.244 4_554
C(23) H(1) 3.346 2_546
C(23) H(2) 3.410 2_546
C(23) H(6) 2.829 2_546
C(23) H(19) 3.542 .
C(23) H(22) 3.046 2_556
C(23) H(23) 3.033 2_556
C(23) H(24) 3.398 4_455
C(23) H(25) 3.565 4_455
C(24) H(3) 3.545 3_667
C(24) H(4) 2.930 3_667
C(24) H(11) 3.422 2_546
C(24) H(23) 3.474 2_556
C(24) H(31) 3.059 3_667
C(25) H(8) 3.404 2_546
C(25) H(16) 3.221 .
C(25) H(17) 3.495 .
C(25) H(23) 2.881 2_556
C(25) H(28) 2.965 3_667
H(1) Cl(1) 2.886 2_555
H(1) O(1) 2.958 2_556
H(1) C(11) 3.525 3_666
H(1) C(23) 3.346 2_556
H(1) H(5) 3.184 3_666
H(1) H(19) 2.947 2_556
H(1) H(26) 3.338 2_556
H(2) S(2) 3.456 3_666
H(2) O(1) 2.455 2_556
H(2) C(6) 3.588 3_666
H(2) C(13) 3.252 3_666
H(2) C(23) 3.410 2_556
H(2) H(13) 2.795 4_565
H(2) H(15) 3.500 4_565
H(2) H(18) 3.351 2_556
H(2) H(19) 3.108 2_556
H(2) H(25) 3.500 3_666
H(2) H(26) 3.518 2_556
H(3) Pd(1) 3.116 3_666
H(3) S(2) 3.418 3_666
H(3) C(1) 3.228 3_666
H(3) C(6) 3.480 3_666
H(3) C(17) 3.520 4_565
H(3) C(24) 3.545 3_667
H(3) H(11) 3.112 4_565
H(3) H(13) 3.174 4_565
H(3) H(15) 2.715 4_565
H(3) H(28) 3.345 3_667
H(3) H(29) 2.854 3_667
H(4) Cl(1) 3.334 4_555
H(4) C(1) 3.589 3_666
H(4) C(2) 3.295 3_666
H(4) C(3) 3.543 3_666
H(4) C(7) 3.467 3_666
H(4) C(24) 2.930 3_667
H(4) H(27) 2.979 3_667
H(4) H(28) 2.808 3_667
H(4) H(29) 2.521 3_667
H(4) H(31) 3.409 .
H(5) Cl(1) 2.760 4_555
H(5) C(5) 3.242 3_666
H(5) C(8) 3.526 3_666
H(5) H(1) 3.184 3_666
H(5) H(32) 3.538 .
H(6) Cl(1) 3.204 2_555
H(6) O(1) 3.060 2_556
H(6) N(3) 3.065 2_556
H(6) C(23) 2.829 2_556
H(6) H(19) 2.950 2_556
H(6) H(26) 3.053 2_556
H(6) H(29) 3.517 2_556
H(6) H(30) 3.162 2_556
H(7) C(19) 3.091 2_556
H(7) C(20) 3.004 2_556
H(7) H(19) 2.384 2_556
H(7) H(20) 2.603 2_556
H(7) H(21) 2.919 2_556
H(8) Pd(1) 3.247 3_566
H(8) C(18) 3.533 2_556
H(8) C(19) 3.551 2_556
H(8) C(25) 3.404 2_556
H(8) H(17) 2.784 2_556
H(8) H(19) 3.045 2_556
H(8) H(20) 3.060 2_556
H(8) H(30) 2.483 2_556
H(9) Pd(1) 3.250 3_566
H(9) S(1) 3.293 3_566
H(9) C(1) 2.985 3_566
H(9) C(2) 3.227 3_566
H(9) C(7) 3.174 3_566
H(9) H(20) 3.012 2_556
H(10) Pd(1) 3.413 3_566
H(10) S(2) 3.234 3_566
H(10) N(2) 3.475 3_566
H(10) C(1) 2.971 3_566
H(10) C(6) 2.946 3_566
H(10) C(13) 2.886 3_566
H(10) C(19) 3.529 3_566
H(10) H(16) 3.373 3_566
H(10) H(18) 2.689 3_566
H(11) N(3) 3.580 2_556
H(11) C(24) 3.422 2_556
H(11) H(3) 3.112 4_464
H(11) H(18) 3.102 3_566
H(11) H(28) 2.913 2_556
H(11) H(29) 3.347 2_556
H(11) H(30) 3.227 2_556
H(11) H(31) 3.542 4_464
H(12) C(20) 3.180 4_454
H(12) C(21) 3.574 4_454
H(12) H(16) 3.558 3_566
H(12) H(20) 2.800 4_454
H(12) H(21) 2.856 4_454
H(12) H(22) 2.985 4_454
H(13) O(1) 2.899 3_566
H(13) C(8) 3.374 4_464
H(13) C(9) 3.594 4_464
H(13) C(19) 3.302 3_566
H(13) H(2) 2.795 4_464
H(13) H(3) 3.174 4_464
H(13) H(16) 3.333 3_566
H(13) H(18) 2.591 3_566
H(13) H(19) 3.259 3_566
H(13) H(22) 3.231 4_454
H(14) S(2) 3.181 2_555
H(14) H(20) 3.504 4_454
H(14) H(22) 2.929 4_454
H(15) Pd(1) 3.335 2_555
H(15) Cl(1) 2.982 2_555
H(15) S(2) 3.054 2_555
H(15) C(9) 3.587 4_464
H(15) H(2) 3.500 4_464
H(15) H(3) 2.715 4_464
H(16) C(25) 3.221 .
H(16) H(10) 3.373 3_566
H(16) H(12) 3.558 3_566
H(16) H(13) 3.333 3_566
H(16) H(30) 2.990 .
H(16) H(32) 2.576 .
H(17) Cl(1) 2.959 4_555
H(17) C(25) 3.495 .
H(17) H(8) 2.784 2_546
H(17) H(30) 2.823 .
H(17) H(32) 3.276 .
H(18) O(1) 3.591 .
H(18) C(8) 3.334 2_546
H(18) C(15) 3.152 3_566
H(18) C(16) 3.259 3_566
H(18) H(2) 3.351 2_546
H(18) H(10) 2.689 3_566
H(18) H(11) 3.102 3_566
H(18) H(13) 2.591 3_566
H(19) O(1) 2.742 .
H(19) C(5) 3.008 2_546
H(19) C(8) 3.152 2_546
H(19) C(12) 3.021 2_546
H(19) C(14) 3.509 2_546
H(19) C(23) 3.542 .
H(19) H(1) 2.947 2_546
H(19) H(2) 3.108 2_546
H(19) H(6) 2.950 2_546
H(19) H(7) 2.384 2_546
H(19) H(8) 3.045 2_546
H(19) H(13) 3.259 3_566
H(19) H(30) 3.243 .
H(19) H(32) 3.352 .
H(20) S(1) 3.099 4_555
H(20) C(12) 3.356 2_546
H(20) C(14) 3.307 2_546
H(20) H(7) 2.603 2_546
H(20) H(8) 3.060 2_546
H(20) H(9) 3.012 2_546
H(20) H(12) 2.800 4_555
H(20) H(14) 3.504 4_555
H(21) C(3) 3.040 2_546
H(21) C(4) 3.288 2_546
H(21) C(5) 3.257 2_546
H(21) H(7) 2.919 2_546
H(21) H(12) 2.856 4_555
H(21) H(32) 2.856 2_546
H(22) O(1) 2.761 2_546
H(22) N(3) 3.472 2_546
H(22) C(16) 3.422 4_555
H(22) C(23) 3.046 2_546
H(22) H(12) 2.985 4_555
H(22) H(13) 3.231 4_555
H(22) H(14) 2.929 4_555
H(22) H(26) 3.472 2_546
H(22) H(32) 3.020 2_546
H(23) O(1) 3.275 2_546
H(23) N(3) 2.820 2_546
H(23) C(23) 3.033 2_546
H(23) C(24) 3.474 2_546
H(23) C(25) 2.881 2_546
H(23) H(26) 3.522 2_546
H(23) H(27) 3.065 2_546
H(23) H(31) 2.882 2_546
H(23) H(32) 2.521 2_546
H(24) Cl(1) 3.131 4_555
H(24) S(1) 2.857 4_555
H(24) C(23) 3.398 4_554
H(24) H(26) 2.560 4_554
H(25) O(1) 3.471 4_554
H(25) C(23) 3.565 4_554
H(25) H(2) 3.500 3_666
H(25) H(26) 3.050 4_554
H(26) Cl(1) 3.015 1_556
H(26) S(1) 3.356 1_556
H(26) C(22) 3.244 4_455
H(26) H(1) 3.338 2_546
H(26) H(2) 3.518 2_546
H(26) H(6) 3.053 2_546
H(26) H(22) 3.472 2_556
H(26) H(23) 3.522 2_556
H(26) H(24) 2.560 4_455
H(26) H(25) 3.050 4_455
H(27) S(2) 3.093 2_556
H(27) H(4) 2.979 3_667
H(27) H(23) 3.065 2_556
H(27) H(30) 3.489 3_667
H(27) H(31) 3.289 3_667
H(28) C(10) 3.382 3_667
H(28) C(25) 2.965 3_667
H(28) H(3) 3.345 3_667
H(28) H(4) 2.808 3_667
H(28) H(11) 2.913 2_546
H(28) H(28) 3.124 3_667
H(28) H(30) 3.019 3_667
H(28) H(31) 2.125 3_667
H(28) H(32) 3.578 3_667
H(29) Pd(1) 3.562 1_556
H(29) S(1) 3.078 1_556
H(29) C(9) 3.435 3_667
H(29) C(10) 3.259 3_667
H(29) H(3) 2.854 3_667
H(29) H(4) 2.521 3_667
H(29) H(6) 3.517 2_546
H(29) H(11) 3.347 2_546
H(29) H(31) 3.589 3_667
H(30) C(14) 3.271 2_546
H(30) C(18) 3.289 .
H(30) H(6) 3.162 2_546
H(30) H(8) 2.483 2_546
H(30) H(11) 3.227 2_546
H(30) H(16) 2.990 .
H(30) H(17) 2.823 .
H(30) H(19) 3.243 .
H(30) H(27) 3.489 3_667
H(30) H(28) 3.019 3_667
H(31) C(10) 3.558 .
H(31) C(24) 3.059 3_667
H(31) H(4) 3.409 .
H(31) H(11) 3.542 4_565
H(31) H(23) 2.882 2_556
H(31) H(27) 3.289 3_667
H(31) H(28) 2.125 3_667
H(31) H(29) 3.589 3_667
H(31) H(31) 3.262 3_667
H(32) C(11) 3.475 .
H(32) C(18) 3.292 .
H(32) C(20) 3.444 2_556
H(32) C(21) 3.098 2_556
H(32) H(5) 3.538 .
H(32) H(16) 2.576 .
H(32) H(17) 3.276 .
H(32) H(19) 3.352 .
H(32) H(21) 2.856 2_556
H(32) H(22) 3.020 2_556
H(32) H(23) 2.521 2_556
H(32) H(28) 3.578 3_667

loop_
_geom_torsion_atom_site_label_1
_geom_torsion_atom_site_label_2
_geom_torsion_atom_site_label_3
_geom_torsion_atom_site_label_4
_geom_torsion
Cl(1) Pd(1) S(1) C(7) 178.84(8)
Cl(1) Pd(1) S(2) C(13) -178.62(8)
Cl(1) Pd(1) C(1) C(2) 54(3)
Cl(1) Pd(1) C(1) C(6) -112(3)
S(1) Pd(1) S(2) C(13) 16.64(13)
S(2) Pd(1) S(1) C(7) -16.42(13)
S(1) Pd(1) C(1) C(2) -6.82(19)
S(1) Pd(1) C(1) C(6) -172.4(2)
C(1) Pd(1) S(1) C(7) -2.06(10)
S(2) Pd(1) C(1) C(2) 169.7(2)
S(2) Pd(1) C(1) C(6) 4.09(19)
C(1) Pd(1) S(2) C(13) 2.31(10)
Pd(1) S(1) C(7) N(1) -165.67(17)
Pd(1) S(1) C(7) C(2) 9.95(18)
Pd(1) S(2) C(13) N(2) 170.21(18)
Pd(1) S(2) C(13) C(6) -8.19(18)
C(7) N(1) C(12) C(14) -123.8(2)
C(12) N(1) C(7) S(1) 162.89(18)
C(12) N(1) C(7) C(2) -12.2(3)
C(7) N(1) C(17) C(16) 122.2(2)
C(17) N(1) C(7) S(1) -15.2(3)
C(17) N(1) C(7) C(2) 169.7(2)
C(12) N(1) C(17) C(16) -56.1(2)
C(17) N(1) C(12) C(14) 54.5(2)
C(13) N(2) C(18) C(19) 104.4(2)
C(18) N(2) C(13) S(2) -145.35(18)
C(18) N(2) C(13) C(6) 32.9(3)
C(13) N(2) C(22) C(21) -104.5(2)
C(22) N(2) C(13) S(2) 15.8(3)
C(22) N(2) C(13) C(6) -165.9(2)
C(18) N(2) C(22) C(21) 58.3(2)
C(22) N(2) C(18) C(19) -58.4(2)
C(24) N(3) C(23) O(1) 178.3(2)
C(25) N(3) C(23) O(1) 1.1(4)
Pd(1) C(1) C(2) C(3) -156.16(17)
Pd(1) C(1) C(2) C(7) 15.3(3)
Pd(1) C(1) C(6) C(4) 156.74(17)
Pd(1) C(1) C(6) C(13) -10.7(3)
C(2) C(1) C(6) C(4) -10.8(2)
C(2) C(1) C(6) C(13) -178.3(2)
C(6) C(1) C(2) C(3) 11.1(2)
C(6) C(1) C(2) C(7) -177.5(2)
C(1) C(2) C(3) C(4) -6.9(2)
C(1) C(2) C(3) C(5) 163.1(2)
C(1) C(2) C(7) S(1) -15.7(2)
C(1) C(2) C(7) N(1) 159.6(2)
C(3) C(2) C(7) S(1) 152.3(2)
C(3) C(2) C(7) N(1) -32.4(4)
C(7) C(2) C(3) C(4) -175.5(2)
C(7) C(2) C(3) C(5) -5.5(4)
C(2) C(3) C(4) C(6) 0.5(2)
C(2) C(3) C(4) C(11) 169.8(2)
C(2) C(3) C(5) C(8) -175.5(2)
C(4) C(3) C(5) C(8) -7.3(4)
C(5) C(3) C(4) C(6) -169.6(2)
C(5) C(3) C(4) C(11) -0.4(3)
C(3) C(4) C(6) C(1) 6.1(2)
C(3) C(4) C(6) C(13) 170.5(2)
C(3) C(4) C(11) C(10) 6.9(4)
C(6) C(4) C(11) C(10) 174.3(2)
C(11) C(4) C(6) C(1) -163.4(2)
C(11) C(4) C(6) C(13) 1.0(4)
C(3) C(5) C(8) C(9) 5.0(4)
C(1) C(6) C(13) S(2) 12.3(2)
C(1) C(6) C(13) N(2) -166.0(2)
C(4) C(6) C(13) S(2) -151.0(2)
C(4) C(6) C(13) N(2) 30.6(4)
C(5) C(8) C(9) C(10) 3.7(4)
C(8) C(9) C(10) C(11) -5.0(4)
C(9) C(10) C(11) C(4) -2.9(4)
N(1) C(12) C(14) C(15) -54.9(2)
C(12) C(14) C(15) C(16) 56.3(2)
C(14) C(15) C(16) C(17) -56.4(2)
C(15) C(16) C(17) N(1) 56.5(2)
N(2) C(18) C(19) C(20) 56.8(2)
C(18) C(19) C(20) C(21) -55.1(2)
C(19) C(20) C(21) C(22) 53.5(2)
C(20) C(21) C(22) N(2) -55.0(2)
